data_7234174
loop_
_publ_author_name
'Jiang, Hao'
'Liu, Xiao-Jing'
'Jia, Ran-Rong'
'Xu, Tian-Hui'
'Xia, Min'

_publ_section_title
;
 Side chain effects on the solid-state emission behaviours and
 mechano-fluorochromic activities of 10H-phenothiazinylbenzo[d]imidazoles
;
_journal_issue 52
_journal_name_full 'RSC Advances'
_journal_page_first 30381
_journal_paper_doi 10.1039/C9RA05255K
_journal_volume 9
_journal_year 2019
_chemical_formula_moiety 'C28 H20 N4 S'
_chemical_formula_sum 'C28 H20 N4 S'
_chemical_formula_weight 444.54
_space_group_crystal_system triclinic
_space_group_IT_number 2
_space_group_name_Hall '-P 1'
_space_group_name_H-M_alt 'P -1'
_symmetry_space_group_name_Hall '-P 1'
_symmetry_space_group_name_H-M 'P -1'
_atom_sites_solution_hydrogens geom
_atom_sites_solution_primary direct
_audit_creation_date 2018-04-25
_audit_creation_method
;
Olex2 1.2
(compiled 2018.04.18 svn.r3501 for OlexSys, GUI svn.r5488)
;
_audit_update_record
;
2019-06-03 deposited with the CCDC.    2019-09-08 downloaded from the CCDC.
;
_cell_angle_alpha 87.540(7)
_cell_angle_beta 74.165(7)
_cell_angle_gamma 76.420(7)
_cell_formula_units_Z 2
_cell_length_a 8.5519(7)
_cell_length_b 10.6954(8)
_cell_length_c 12.9906(11)
_cell_measurement_reflns_used 2018
_cell_measurement_temperature 293(2)
_cell_measurement_theta_max 29.2565
_cell_measurement_theta_min 3.3675
_cell_volume 1110.87(16)
_computing_cell_refinement
;
CrysAlisPro, Agilent Technologies,
Version 1.171.35.11 (release 16-05-2011 CrysAlis171 .NET)
(compiled May 16 2011,17:55:39)
;
_computing_data_collection
;
CrysAlisPro, Agilent Technologies,
Version 1.171.35.11 (release 16-05-2011 CrysAlis171 .NET)
(compiled May 16 2011,17:55:39)
;
_computing_data_reduction
;
CrysAlisPro, Agilent Technologies,
Version 1.171.35.11 (release 16-05-2011 CrysAlis171 .NET)
(compiled May 16 2011,17:55:39)
;
_computing_molecular_graphics 'Olex2 (Dolomanov et al., 2009)'
_computing_publication_material 'Olex2 (Dolomanov et al., 2009)'
_computing_structure_refinement 'ShelXL (Sheldrick, 2015)'
_computing_structure_solution 'ShelXS (Sheldrick, 2008)'
_diffrn_ambient_temperature 293.15
_diffrn_detector_area_resol_mean 10.3592
_diffrn_measured_fraction_theta_full 0.997
_diffrn_measured_fraction_theta_max 0.997
_diffrn_measurement_details
;
#__ type_ start__ end____ width___ exp.time_
  1 omega  -71.00   21.00   1.0000    1.5000
omega____ theta____ kappa____ phi______ frames
    -      -11.6246  -77.0000 -150.0000 92

#__ type_ start__ end____ width___ exp.time_
  2 omega  -55.00   38.00   1.0000    1.5000
omega____ theta____ kappa____ phi______ frames
    -       11.9371  -38.0000  -30.0000 93

#__ type_ start__ end____ width___ exp.time_
  3 omega  -14.00   84.00   1.0000    1.5000
omega____ theta____ kappa____ phi______ frames
    -       11.9371   38.0000  150.0000 98
;
_diffrn_measurement_device_type 'Xcalibur, Atlas, Gemini ultra'
_diffrn_measurement_method '\w scans'
_diffrn_orient_matrix_UB_11 -0.0696187000
_diffrn_orient_matrix_UB_12 0.0486556000
_diffrn_orient_matrix_UB_13 0.0267420000
_diffrn_orient_matrix_UB_21 0.0269276000
_diffrn_orient_matrix_UB_22 -0.0095574000
_diffrn_orient_matrix_UB_23 0.0473743000
_diffrn_orient_matrix_UB_31 0.0477899000
_diffrn_orient_matrix_UB_32 0.0468876000
_diffrn_orient_matrix_UB_33 -0.0162257000
_diffrn_radiation_monochromator graphite
_diffrn_radiation_type MoK\a
_diffrn_radiation_wavelength 0.71073
_diffrn_reflns_av_R_equivalents 0.0275
_diffrn_reflns_av_unetI/netI 0.0456
_diffrn_reflns_Laue_measured_fraction_full 0.997
_diffrn_reflns_Laue_measured_fraction_max 0.997
_diffrn_reflns_limit_h_max 8
_diffrn_reflns_limit_h_min -10
_diffrn_reflns_limit_k_max 12
_diffrn_reflns_limit_k_min -12
_diffrn_reflns_limit_l_max 15
_diffrn_reflns_limit_l_min -15
_diffrn_reflns_number 7069
_diffrn_reflns_point_group_measured_fraction_full 0.997
_diffrn_reflns_point_group_measured_fraction_max 0.997
_diffrn_reflns_theta_full 25.242
_diffrn_reflns_theta_max 25.348
_diffrn_reflns_theta_min 3.374
_diffrn_source 'Enhance (Mo) X-ray Source'
_exptl_absorpt_coefficient_mu 0.170
_exptl_absorpt_correction_T_max 1.00000
_exptl_absorpt_correction_T_min 0.95421
_exptl_absorpt_correction_type multi-scan
_exptl_absorpt_process_details
;
CrysAlisPro, Agilent Technologies,
Version 1.171.35.11 (release 16-05-2011 CrysAlis171 .NET)
(compiled May 16 2011,17:55:39)
Empirical absorption correction using spherical harmonics,
 implemented in SCALE3 ABSPACK scaling algorithm.
;
_exptl_crystal_colour yellow
_exptl_crystal_colour_primary yellow
_exptl_crystal_density_diffrn 1.329
_exptl_crystal_description block
_exptl_crystal_F_000 464
_exptl_crystal_size_max 0.49
_exptl_crystal_size_mid 0.46
_exptl_crystal_size_min 0.4
_refine_diff_density_max 0.161
_refine_diff_density_min -0.310
_refine_diff_density_rms 0.050
_refine_ls_extinction_method none
_refine_ls_goodness_of_fit_ref 1.062
_refine_ls_hydrogen_treatment constr
_refine_ls_matrix_type full
_refine_ls_number_parameters 299
_refine_ls_number_reflns 4059
_refine_ls_number_restraints 0
_refine_ls_restrained_S_all 1.062
_refine_ls_R_factor_all 0.0737
_refine_ls_R_factor_gt 0.0481
_refine_ls_shift/su_max 0.000
_refine_ls_shift/su_mean 0.000
_refine_ls_structure_factor_coef Fsqd
_refine_ls_weighting_details 'w=1/[\s^2^(Fo^2^)+(0.0495P)^2^+0.1567P] where P=(Fo^2^+2Fc^2^)/3'
_refine_ls_weighting_scheme calc
_refine_ls_wR_factor_gt 0.1061
_refine_ls_wR_factor_ref 0.1262
_reflns_Friedel_coverage 0.000
_reflns_number_gt 2894
_reflns_number_total 4059
_reflns_threshold_expression 'I > 2\s(I)'
_cod_data_source_file c9ra05255k2.cif
_cod_data_source_block 180425_xm0425_1
_cod_database_code 7234174
_shelx_shelxl_version_number 2016/6
_chemical_oxdiff_formula 'c h n o s'
_shelx_space_group_comment
;
The symmetry employed for this shelxl refinement is uniquely defined
by the following loop, which should always be used as a source of
symmetry information in preference to the above space-group names.
They are only intended as comments.
;
_shelx_estimated_absorpt_t_max 0.935
_shelx_estimated_absorpt_t_min 0.921
_reflns_odcompleteness_completeness 99.60
_reflns_odcompleteness_iscentric 1
_reflns_odcompleteness_theta 26.32
_olex2_refinement_description
;
1. Fixed Uiso
 At 1.2 times of:
  All C(H) groups, All C(H,H) groups
 At 1.5 times of:
  All C(H,H,H) groups
2.a Secondary CH2 refined with riding coordinates:
 C20(H20A,H20B)
2.b Aromatic/amide H refined with riding coordinates:
 C1(H1), C2(H2), C3(H3), C4(H4), C9(H9), C12(H12), C13(H13), C16(H16),
 C17(H17), C18(H18), C19(H19), C23(H23), C24(H24), C26(H26), C27(H27)
2.c Idealised Me refined as rotating group:
 C21(H21A,H21B,H21C)
;
_olex2_submission_special_instructions 'No special instructions were received'

loop_
_space_group_symop_operation_xyz
'x, y, z'
'-x, -y, -z'

loop_
_atom_site_label
_atom_site_type_symbol
_atom_site_fract_x
_atom_site_fract_y
_atom_site_fract_z
_atom_site_U_iso_or_equiv
_atom_site_adp_type
_atom_site_occupancy
_atom_site_site_symmetry_order
_atom_site_calc_flag
_atom_site_refinement_flags_posn
S1 S 0.09374(8) 0.79865(7) 0.33550(5) 0.0681(2) Uani 1 1 d .
N1 N 0.1783(2) 0.40785(17) 0.05488(13) 0.0442(4) Uani 1 1 d .
N2 N 0.43709(19) 0.29475(16) 0.04976(13) 0.0431(4) Uani 1 1 d .
N3 N 0.1865(2) 0.6254(2) 0.50787(14) 0.0563(5) Uani 1 1 d .
N4 N 1.1767(3) 0.1077(2) 0.16987(19) 0.0756(6) Uani 1 1 d .
C1 C 0.4963(3) 0.1756(2) -0.12707(18) 0.0531(6) Uani 1 1 d .
H1 H 0.605028 0.130408 -0.131117 0.064 Uiso 1 1 calc R
C2 C 0.4192(3) 0.1631(2) -0.20476(18) 0.0595(6) Uani 1 1 d .
H2 H 0.477549 0.107647 -0.262890 0.071 Uiso 1 1 calc R
C3 C 0.2573(3) 0.2305(2) -0.19947(18) 0.0571(6) Uani 1 1 d .
H3 H 0.208952 0.217568 -0.252977 0.069 Uiso 1 1 calc R
C4 C 0.1669(3) 0.3160(2) -0.11674(17) 0.0502(6) Uani 1 1 d .
H4 H 0.059347 0.362555 -0.114229 0.060 Uiso 1 1 calc R
C5 C 0.2417(2) 0.3304(2) -0.03701(16) 0.0415(5) Uani 1 1 d .
C6 C 0.4028(2) 0.2594(2) -0.04217(16) 0.0419(5) Uani 1 1 d .
C7 C 0.2964(2) 0.3836(2) 0.10446(16) 0.0416(5) Uani 1 1 d .
C8 C 0.2769(2) 0.4419(2) 0.20880(16) 0.0430(5) Uani 1 1 d .
C9 C 0.2230(2) 0.5747(2) 0.22215(16) 0.0452(5) Uani 1 1 d .
H9 H 0.209058 0.624596 0.163489 0.054 Uiso 1 1 calc R
C10 C 0.1894(2) 0.6342(2) 0.32063(17) 0.0471(5) Uani 1 1 d .
C11 C 0.2159(3) 0.5622(2) 0.40938(17) 0.0486(5) Uani 1 1 d .
C12 C 0.2686(3) 0.4291(2) 0.39540(18) 0.0554(6) Uani 1 1 d .
H12 H 0.284560 0.378730 0.453453 0.067 Uiso 1 1 calc R
C13 C 0.2976(3) 0.3704(2) 0.29731(18) 0.0527(6) Uani 1 1 d .
H13 H 0.331563 0.281252 0.290631 0.063 Uiso 1 1 calc R
C14 C 0.1840(3) 0.8386(2) 0.43212(18) 0.0566(6) Uani 1 1 d .
C15 C 0.2155(3) 0.7502(3) 0.51012(18) 0.0559(6) Uani 1 1 d .
C16 C 0.2744(3) 0.7903(3) 0.5902(2) 0.0728(8) Uani 1 1 d .
H16 H 0.295764 0.734106 0.644008 0.087 Uiso 1 1 calc R
C17 C 0.3014(4) 0.9129(3) 0.5905(2) 0.0827(9) Uani 1 1 d .
H17 H 0.339231 0.938276 0.645048 0.099 Uiso 1 1 calc R
C18 C 0.2735(3) 0.9968(3) 0.5122(2) 0.0778(8) Uani 1 1 d .
H18 H 0.294254 1.078335 0.512435 0.093 Uiso 1 1 calc R
C19 C 0.2142(3) 0.9600(3) 0.4326(2) 0.0679(7) Uani 1 1 d .
H19 H 0.194418 1.016962 0.378993 0.081 Uiso 1 1 calc R
C20 C 0.1760(3) 0.5492(3) 0.60537(19) 0.0714(8) Uani 1 1 d .
H20A H 0.112288 0.486042 0.602230 0.086 Uiso 1 1 calc R
H20B H 0.113242 0.606146 0.666241 0.086 Uiso 1 1 calc R
C21 C 0.3408(4) 0.4788(3) 0.6260(2) 0.0800(9) Uani 1 1 d .
H21A H 0.389769 0.405122 0.578590 0.120 Uiso 1 1 calc GR
H21B H 0.321072 0.451247 0.698830 0.120 Uiso 1 1 calc GR
H21C H 0.415617 0.535543 0.613733 0.120 Uiso 1 1 calc GR
C22 C 0.5930(2) 0.2555(2) 0.07543(16) 0.0416(5) Uani 1 1 d .
C23 C 0.6736(2) 0.3471(2) 0.09239(16) 0.0424(5) Uani 1 1 d .
H23 H 0.625591 0.434123 0.088451 0.051 Uiso 1 1 calc R
C24 C 0.8258(2) 0.3089(2) 0.11520(16) 0.0445(5) Uani 1 1 d .
H24 H 0.881022 0.370256 0.126379 0.053 Uiso 1 1 calc R
C25 C 0.8963(2) 0.1799(2) 0.12147(16) 0.0445(5) Uani 1 1 d .
C26 C 0.8153(3) 0.0880(2) 0.10393(19) 0.0555(6) Uani 1 1 d .
H26 H 0.863343 0.001001 0.107866 0.067 Uiso 1 1 calc R
C27 C 0.6630(3) 0.1260(2) 0.08060(19) 0.0538(6) Uani 1 1 d .
H27 H 0.608229 0.064868 0.068476 0.065 Uiso 1 1 calc R
C28 C 1.0529(3) 0.1395(2) 0.14769(18) 0.0546(6) Uani 1 1 d .

loop_
_atom_site_aniso_label
_atom_site_aniso_U_11
_atom_site_aniso_U_22
_atom_site_aniso_U_33
_atom_site_aniso_U_23
_atom_site_aniso_U_13
_atom_site_aniso_U_12
S1 0.0647(4) 0.0558(4) 0.0817(5) -0.0221(3) -0.0338(3) 0.0105(3)
N1 0.0352(9) 0.0441(11) 0.0535(10) -0.0044(8) -0.0142(8) -0.0061(8)
N2 0.0332(9) 0.0414(10) 0.0545(10) -0.0083(8) -0.0133(8) -0.0049(8)
N3 0.0534(11) 0.0682(14) 0.0478(10) -0.0069(10) -0.0096(9) -0.0185(10)
N4 0.0541(13) 0.0697(16) 0.1078(17) 0.0175(13) -0.0387(13) -0.0067(11)
C1 0.0420(12) 0.0479(14) 0.0651(14) -0.0105(11) -0.0094(11) -0.0062(11)
C2 0.0607(15) 0.0591(16) 0.0550(14) -0.0138(12) -0.0065(12) -0.0149(13)
C3 0.0646(16) 0.0610(16) 0.0530(13) -0.0018(12) -0.0214(12) -0.0216(13)
C4 0.0453(12) 0.0541(15) 0.0554(13) 0.0023(11) -0.0207(11) -0.0112(11)
C5 0.0369(11) 0.0381(12) 0.0495(12) -0.0023(10) -0.0101(9) -0.0100(9)
C6 0.0371(11) 0.0373(12) 0.0513(12) -0.0021(10) -0.0100(9) -0.0102(9)
C7 0.0332(10) 0.0376(12) 0.0537(12) -0.0033(10) -0.0112(9) -0.0075(9)
C8 0.0316(10) 0.0463(13) 0.0522(12) -0.0033(10) -0.0129(9) -0.0085(9)
C9 0.0390(11) 0.0475(14) 0.0502(12) -0.0025(10) -0.0168(9) -0.0057(10)
C10 0.0349(11) 0.0492(14) 0.0554(13) -0.0087(11) -0.0120(10) -0.0048(10)
C11 0.0384(11) 0.0610(16) 0.0481(12) -0.0059(11) -0.0092(10) -0.0163(11)
C12 0.0612(14) 0.0579(16) 0.0553(14) 0.0069(12) -0.0234(11) -0.0218(13)
C13 0.0543(13) 0.0439(14) 0.0637(14) -0.0021(11) -0.0207(11) -0.0129(11)
C14 0.0425(13) 0.0599(16) 0.0599(14) -0.0228(12) -0.0079(11) -0.0001(11)
C15 0.0411(12) 0.0708(18) 0.0507(13) -0.0197(12) -0.0010(10) -0.0127(12)
C16 0.0744(18) 0.090(2) 0.0570(15) -0.0167(14) -0.0157(13) -0.0240(16)
C17 0.080(2) 0.101(3) 0.0719(18) -0.0349(18) -0.0126(15) -0.0334(19)
C18 0.0714(18) 0.075(2) 0.0816(19) -0.0323(17) -0.0030(15) -0.0215(16)
C19 0.0600(15) 0.0588(17) 0.0748(16) -0.0233(14) -0.0069(13) -0.0033(13)
C20 0.0689(17) 0.100(2) 0.0499(14) -0.0019(14) -0.0055(12) -0.0395(17)
C21 0.087(2) 0.105(2) 0.0587(15) 0.0191(15) -0.0259(14) -0.0384(19)
C22 0.0296(10) 0.0433(13) 0.0512(12) -0.0012(10) -0.0117(9) -0.0061(9)
C23 0.0350(11) 0.0366(12) 0.0550(12) 0.0009(10) -0.0125(9) -0.0067(9)
C24 0.0362(11) 0.0466(13) 0.0521(12) -0.0005(10) -0.0115(9) -0.0121(10)
C25 0.0354(11) 0.0463(14) 0.0498(12) 0.0006(10) -0.0114(9) -0.0053(10)
C26 0.0485(13) 0.0375(13) 0.0779(16) 0.0007(11) -0.0204(12) -0.0008(11)
C27 0.0472(13) 0.0388(13) 0.0802(16) -0.0015(11) -0.0246(12) -0.0102(11)
C28 0.0445(13) 0.0519(15) 0.0675(15) 0.0075(12) -0.0202(12) -0.0064(11)

loop_
_atom_type_symbol
_atom_type_description
_atom_type_scat_dispersion_real
_atom_type_scat_dispersion_imag
_atom_type_scat_source
C C 0.0033 0.0016 'International Tables Vol C Tables 4.2.6.8 and 6.1.1.4'
H H 0.0000 0.0000 'International Tables Vol C Tables 4.2.6.8 and 6.1.1.4'
N N 0.0061 0.0033 'International Tables Vol C Tables 4.2.6.8 and 6.1.1.4'
S S 0.1246 0.1234 'International Tables Vol C Tables 4.2.6.8 and 6.1.1.4'

loop_
_geom_angle_atom_site_label_1
_geom_angle_atom_site_label_2
_geom_angle_atom_site_label_3
_geom_angle
C10 S1 C14 98.56(11)
C7 N1 C5 105.30(17)
C6 N2 C22 125.96(17)
C7 N2 C6 106.25(16)
C7 N2 C22 127.53(17)
C11 N3 C15 120.03(18)
C11 N3 C20 118.9(2)
C15 N3 C20 118.47(19)
C2 C1 H1 121.9
C2 C1 C6 116.2(2)
C6 C1 H1 121.9
C1 C2 H2 118.9
C1 C2 C3 122.2(2)
C3 C2 H2 118.9
C2 C3 H3 119.4
C4 C3 C2 121.3(2)
C4 C3 H3 119.4
C3 C4 H4 121.2
C3 C4 C5 117.7(2)
C5 C4 H4 121.2
N1 C5 C4 129.40(19)
N1 C5 C6 110.39(17)
C4 C5 C6 120.2(2)
N2 C6 C5 105.25(17)
C1 C6 N2 132.42(19)
C1 C6 C5 122.3(2)
N1 C7 N2 112.80(18)
N1 C7 C8 123.01(19)
N2 C7 C8 124.16(18)
C9 C8 C7 118.82(19)
C13 C8 C7 123.1(2)
C13 C8 C9 117.9(2)
C8 C9 H9 119.3
C10 C9 C8 121.5(2)
C10 C9 H9 119.3
C9 C10 S1 118.69(17)
C9 C10 C11 120.6(2)
C11 C10 S1 120.41(17)
C10 C11 N3 119.6(2)
C12 C11 N3 123.0(2)
C12 C11 C10 117.4(2)
C11 C12 H12 119.3
C13 C12 C11 121.4(2)
C13 C12 H12 119.3
C8 C13 H13 119.5
C12 C13 C8 121.1(2)
C12 C13 H13 119.5
C15 C14 S1 119.49(19)
C19 C14 S1 119.2(2)
C19 C14 C15 121.2(2)
C14 C15 N3 120.8(2)
C14 C15 C16 117.3(2)
C16 C15 N3 121.9(2)
C15 C16 H16 119.7
C17 C16 C15 120.7(3)
C17 C16 H16 119.7
C16 C17 H17 119.4
C18 C17 C16 121.1(3)
C18 C17 H17 119.4
C17 C18 H18 120.3
C17 C18 C19 119.4(3)
C19 C18 H18 120.3
C14 C19 H19 119.9
C18 C19 C14 120.3(3)
C18 C19 H19 119.9
N3 C20 H20A 108.1
N3 C20 H20B 108.1
N3 C20 C21 116.63(19)
H20A C20 H20B 107.3
C21 C20 H20A 108.1
C21 C20 H20B 108.1
C20 C21 H21A 109.5
C20 C21 H21B 109.5
C20 C21 H21C 109.5
H21A C21 H21B 109.5
H21A C21 H21C 109.5
H21B C21 H21C 109.5
C23 C22 N2 119.64(19)
C23 C22 C27 120.86(19)
C27 C22 N2 119.47(17)
C22 C23 H23 120.2
C24 C23 C22 119.6(2)
C24 C23 H23 120.2
C23 C24 H24 120.0
C23 C24 C25 120.07(18)
C25 C24 H24 120.0
C24 C25 C26 120.23(19)
C24 C25 C28 120.40(19)
C26 C25 C28 119.4(2)
C25 C26 H26 120.1
C27 C26 C25 119.8(2)
C27 C26 H26 120.1
C22 C27 C26 119.43(19)
C22 C27 H27 120.3
C26 C27 H27 120.3
N4 C28 C25 179.2(3)

loop_
_geom_bond_atom_site_label_1
_geom_bond_atom_site_label_2
_geom_bond_distance
S1 C10 1.752(2)
S1 C14 1.756(2)
N1 C5 1.387(3)
N1 C7 1.311(2)
N2 C6 1.392(2)
N2 C7 1.383(2)
N2 C22 1.426(2)
N3 C11 1.406(3)
N3 C15 1.417(3)
N3 C20 1.470(3)
N4 C28 1.144(3)
C1 H1 0.9300
C1 C2 1.374(3)
C1 C6 1.388(3)
C2 H2 0.9300
C2 C3 1.388(3)
C3 H3 0.9300
C3 C4 1.374(3)
C4 H4 0.9300
C4 C5 1.388(3)
C5 C6 1.394(3)
C7 C8 1.468(3)
C8 C9 1.388(3)
C8 C13 1.382(3)
C9 H9 0.9300
C9 C10 1.381(3)
C10 C11 1.399(3)
C11 C12 1.392(3)
C12 H12 0.9300
C12 C13 1.379(3)
C13 H13 0.9300
C14 C15 1.393(3)
C14 C19 1.382(3)
C15 C16 1.395(3)
C16 H16 0.9300
C16 C17 1.383(4)
C17 H17 0.9300
C17 C18 1.360(4)
C18 H18 0.9300
C18 C19 1.377(4)
C19 H19 0.9300
C20 H20A 0.9700
C20 H20B 0.9700
C20 C21 1.522(4)
C21 H21A 0.9600
C21 H21B 0.9600
C21 H21C 0.9600
C22 C23 1.380(3)
C22 C27 1.380(3)
C23 H23 0.9300
C23 C24 1.378(3)
C24 H24 0.9300
C24 C25 1.378(3)
C25 C26 1.388(3)
C25 C28 1.435(3)
C26 H26 0.9300
C26 C27 1.382(3)
C27 H27 0.9300
